data_7015159
loop_
_publ_author_name
'Rigamonti, Luca'
'Forni, Alessandra'
'Pievo, Roberta'
'Reedijk, Jan'
'Pasini, Alessandro'

_publ_section_title
;
 Synthesis, crystal structures and magnetic properties of dinuclear
 copper(II) compounds with NNO tridentate Schiff base ligands and
 bridging aliphatic diamine and aromatic diimine linkers.
;
_journal_issue 13
_journal_name_full 'Dalton transactions (Cambridge, England : 2003)'
_journal_page_first 3381
_journal_page_last 3393
_journal_paper_doi 10.1039/c0dt01304h
_journal_volume 40
_journal_year 2011
_chemical_formula_moiety 'C28 H30 Cu2 N6 O2, 2(Cl O4), 2(C H4 O)'
_chemical_formula_sum 'C30 H38 Cl2 Cu2 N6 O12'
_chemical_formula_weight 872.64
_chemical_name_common
;
((mu-bipyridine)bis-((E)-2-((2-
aminoethylimino)methyl)phenolato-methanol-copper(ii)))diperchlorate
;
_chemical_name_systematic
;
((\m-bipyridine)bis-[(E)-2-((2-aminoethylimino)methyl)phenolato-methanol-
copper(II)])diperchlorate
;
_space_group_IT_number 15
_symmetry_cell_setting monoclinic
_symmetry_space_group_name_Hall '-C 2yc'
_symmetry_space_group_name_H-M 'C 1 2/c 1'
_atom_sites_solution_hydrogens geom
_atom_sites_solution_primary direct
_atom_sites_solution_secondary difmap
_audit_creation_method SHELXL-97
_cell_angle_alpha 90.00
_cell_angle_beta 97.6590(10)
_cell_angle_gamma 90.00
_cell_formula_units_Z 8
_cell_length_a 38.531(2)
_cell_length_b 12.5358(7)
_cell_length_c 15.0958(9)
_cell_measurement_reflns_used 7253
_cell_measurement_temperature 291(2)
_cell_measurement_theta_max 25.19
_cell_measurement_theta_min 2.23
_cell_volume 7226.5(7)
_computing_cell_refinement 'SAINT (Bruker, 1997)'
_computing_data_collection 'SMART (Bruker, 1997)'
_computing_data_reduction SAINT
_computing_molecular_graphics 'ORTEP III ( Burnett&Johnson, 1996)'
_computing_publication_material 'SHELXL-97,PARST (Nardelli, 1995)'
_computing_structure_refinement 'SHELXL-97 (Sheldrick, 1997)'
_computing_structure_solution 'SHELXS-97 (Sheldrick, 1990)'
_diffrn_ambient_temperature 291(2)
_diffrn_measured_fraction_theta_full 0.991
_diffrn_measured_fraction_theta_max 0.991
_diffrn_measurement_device_type 'Bruker SMART APEX'
_diffrn_measurement_method 'phi and omega scans'
_diffrn_radiation_monochromator graphite
_diffrn_radiation_source 'fine-focus sealed tube'
_diffrn_radiation_type MoK\a
_diffrn_radiation_wavelength 0.71073
_diffrn_reflns_av_R_equivalents 0.0292
_diffrn_reflns_av_sigmaI/netI 0.0208
_diffrn_reflns_limit_h_max 50
_diffrn_reflns_limit_h_min -50
_diffrn_reflns_limit_k_max 16
_diffrn_reflns_limit_k_min -16
_diffrn_reflns_limit_l_max 19
_diffrn_reflns_limit_l_min -19
_diffrn_reflns_number 53155
_diffrn_reflns_theta_full 28.00
_diffrn_reflns_theta_max 28.00
_diffrn_reflns_theta_min 1.71
_diffrn_standards_decay_% 0.00
_exptl_absorpt_coefficient_mu 1.394
_exptl_absorpt_correction_T_max 0.746
_exptl_absorpt_correction_T_min 0.676
_exptl_absorpt_correction_type multi-scan
_exptl_absorpt_process_details
;
SADABS, Bruker, 1997
;
_exptl_crystal_colour blue
_exptl_crystal_density_diffrn 1.604
_exptl_crystal_density_method 'not measured'
_exptl_crystal_description prism
_exptl_crystal_F_000 3584
_exptl_crystal_size_max 0.30
_exptl_crystal_size_mid 0.25
_exptl_crystal_size_min 0.23
_refine_diff_density_max 0.480
_refine_diff_density_min -0.307
_refine_diff_density_rms 0.057
_refine_ls_extinction_method none
_refine_ls_goodness_of_fit_ref 1.027
_refine_ls_hydrogen_treatment mixed
_refine_ls_matrix_type full
_refine_ls_number_parameters 549
_refine_ls_number_reflns 8656
_refine_ls_number_restraints 0
_refine_ls_restrained_S_all 1.027
_refine_ls_R_factor_all 0.0514
_refine_ls_R_factor_gt 0.0352
_refine_ls_shift/su_max 0.001
_refine_ls_shift/su_mean 0.000
_refine_ls_structure_factor_coef Fsqd
_refine_ls_weighting_details 'w=1/[\s^2^(Fo^2^)+(0.0542P)^2^+6.1356P] where P=(Fo^2^+2Fc^2^)/3'
_refine_ls_weighting_scheme calc
_refine_ls_wR_factor_gt 0.0941
_refine_ls_wR_factor_ref 0.1031
_reflns_number_gt 6672
_reflns_number_total 8656
_reflns_threshold_expression >2sigma(I)
_cod_data_source_file c0dt01304h.txt
_cod_data_source_block (I)
_cod_original_cell_volume 7226.4(7)
_cod_original_sg_symbol_H-M 'C 2/c'
_cod_database_code 7015159

loop_
_symmetry_equiv_pos_as_xyz
'x, y, z'
'-x, y, -z+1/2'
'x+1/2, y+1/2, z'
'-x+1/2, y+1/2, -z+1/2'
'-x, -y, -z'
'x, -y, z-1/2'
'-x+1/2, -y+1/2, -z'
'x+1/2, -y+1/2, z-1/2'

loop_
_atom_site_label
_atom_site_type_symbol
_atom_site_fract_x
_atom_site_fract_y
_atom_site_fract_z
_atom_site_U_iso_or_equiv
_atom_site_adp_type
_atom_site_occupancy
_atom_site_symmetry_multiplicity
_atom_site_calc_flag
_atom_site_refinement_flags
_atom_site_disorder_assembly
_atom_site_disorder_group
Cu1 Cu 0.211848(7) 0.941732(19) 0.486280(17) 0.03754(8) Uani 1 1 d . B .
Cu2 Cu 0.042228(7) 0.24498(2) 0.58812(2) 0.04562(9) Uani 1 1 d . C .
Cl1 Cl 0.176534(15) 1.15456(5) 0.63111(4) 0.05039(15) Uani 1 1 d . . .
Cl2 Cl 0.09387(2) 0.15589(6) 0.30694(5) 0.06413(18) Uani 1 1 d . . .
O1P O 0.16551(7) 1.0768(2) 0.56772(19) 0.0996(9) Uani 1 1 d . A .
O5P O 0.10853(8) 0.0923(3) 0.24360(19) 0.1113(10) Uani 1 1 d . A .
O2A O 0.21184(12) 1.1614(7) 0.6585(5) 0.121(3) Uani 0.609(8) 1 d P A 1
O3A O 0.1568(3) 1.1588(9) 0.7008(6) 0.106(4) Uani 0.609(8) 1 d P A 1
O4A O 0.1673(2) 1.2515(4) 0.5785(4) 0.123(3) Uani 0.609(8) 1 d P A 1
O6A O 0.1084(2) 0.1292(9) 0.3925(3) 0.121(3) Uani 0.609(8) 1 d P A 1
O7A O 0.05672(15) 0.1313(7) 0.3013(5) 0.104(3) Uani 0.609(8) 1 d P A 1
O8A O 0.0959(3) 0.2650(5) 0.2888(6) 0.133(3) Uani 0.609(8) 1 d P A 1
O2B O 0.1516(4) 1.1851(13) 0.6831(10) 0.104(6) Uani 0.391(8) 1 d P A 2
O3B O 0.1988(4) 1.2262(9) 0.6154(8) 0.133(7) Uani 0.391(8) 1 d P A 2
O4B O 0.1965(3) 1.0673(9) 0.6865(7) 0.130(4) Uani 0.391(8) 1 d P A 2
O6B O 0.0772(5) 0.221(2) 0.2582(16) 0.265(12) Uani 0.391(8) 1 d P A 2
O7B O 0.1211(4) 0.2013(19) 0.3586(18) 0.232(11) Uani 0.391(8) 1 d P A 2
O8B O 0.0724(7) 0.1049(13) 0.3492(14) 0.211(11) Uani 0.391(8) 1 d P A 2
O1 O 0.24222(4) 0.90136(12) 0.59211(10) 0.0410(3) Uani 1 1 d . B .
O2 O 0.00595(4) 0.33775(15) 0.61323(14) 0.0592(5) Uani 1 1 d . C .
N2 N 0.23991(5) 1.06461(14) 0.46404(13) 0.0417(4) Uani 1 1 d . B .
N3 N 0.17805(5) 0.82474(14) 0.50771(12) 0.0379(4) Uani 1 1 d . . .
N5 N 0.01631(6) 0.11825(17) 0.61683(15) 0.0541(5) Uani 1 1 d . C .
N6 N 0.07191(5) 0.37610(15) 0.57012(14) 0.0447(4) Uani 1 1 d . . .
N1 N 0.18095(6) 0.99107(17) 0.37479(14) 0.0526(5) Uani 1 1 d . . .
H1A H 0.1736 0.9347 0.3404 0.063 Uiso 0.527(11) 1 calc PR B 1
H1B H 0.1620 1.0254 0.3897 0.063 Uiso 0.527(11) 1 calc PR B 1
H1C H 0.1852 0.9525 0.3272 0.063 Uiso 0.473(11) 1 calc PR B 2
H1D H 0.1582 0.9839 0.3815 0.063 Uiso 0.473(11) 1 calc PR B 2
C2 C 0.22556(9) 1.1244(3) 0.3842(2) 0.0783(10) Uani 1 1 d . . .
H2A H 0.2137 1.1873 0.4023 0.094 Uiso 0.527(11) 1 calc PR B 1
H2B H 0.2447 1.1481 0.3533 0.094 Uiso 0.527(11) 1 calc PR B 1
H2C H 0.2300 1.1999 0.3945 0.094 Uiso 0.473(11) 1 calc PR B 2
H2D H 0.2374 1.1026 0.3344 0.094 Uiso 0.473(11) 1 calc PR B 2
C1A C 0.20199(18) 1.0644(6) 0.3250(4) 0.058(2) Uani 0.527(11) 1 d P B 1
H1A1 H 0.2149 1.0230 0.2859 0.070 Uiso 0.527(11) 1 calc PR B 1
H1A2 H 0.1864 1.1122 0.2881 0.070 Uiso 0.527(11) 1 calc PR B 1
C1B C 0.18997(16) 1.1084(5) 0.3623(5) 0.0488(19) Uani 0.473(11) 1 d P B 2
H1B1 H 0.1828 1.1291 0.3006 0.059 Uiso 0.473(11) 1 calc PR B 2
H1B2 H 0.1773 1.1525 0.4000 0.059 Uiso 0.473(11) 1 calc PR B 2
C3 C 0.26771(6) 1.09663(17) 0.51220(16) 0.0428(5) Uani 1 1 d . . .
H3 H 0.2784 1.1578 0.4937 0.051 Uiso 1 1 calc R B .
C4 C 0.28390(6) 1.04606(16) 0.59260(15) 0.0378(4) Uani 1 1 d . B .
C5 C 0.31461(6) 1.09258(18) 0.63724(17) 0.0449(5) Uani 1 1 d . . .
H5 H 0.3229 1.1552 0.6147 0.054 Uiso 1 1 calc R B .
C6 C 0.33255(6) 1.0488(2) 0.71241(18) 0.0517(6) Uani 1 1 d . B .
H6 H 0.3529 1.0808 0.7403 0.062 Uiso 1 1 calc R . .
C7 C 0.32000(7) 0.9559(2) 0.74677(17) 0.0516(6) Uani 1 1 d . . .
H7 H 0.3323 0.9249 0.7975 0.062 Uiso 1 1 calc R B .
C8 C 0.28947(6) 0.90895(19) 0.70641(15) 0.0439(5) Uani 1 1 d . B .
H8 H 0.2812 0.8478 0.7315 0.053 Uiso 1 1 calc R . .
C9 C 0.27056(6) 0.95136(16) 0.62837(14) 0.0367(4) Uani 1 1 d . . .
C10 C 0.15898(7) 0.82287(18) 0.57512(16) 0.0478(5) Uani 1 1 d . . .
H10 H 0.1603 0.8808 0.6139 0.057 Uiso 1 1 calc R . .
C11 C 0.13729(7) 0.73893(18) 0.59006(17) 0.0474(6) Uani 1 1 d . . .
H11 H 0.1242 0.7416 0.6375 0.057 Uiso 1 1 calc R . .
C12 C 0.13508(5) 0.65069(16) 0.53430(14) 0.0361(4) Uani 1 1 d . . .
C13 C 0.15470(6) 0.65393(18) 0.46329(16) 0.0436(5) Uani 1 1 d . . .
H13 H 0.1539 0.5971 0.4235 0.052 Uiso 1 1 calc R . .
C14 C 0.17517(6) 0.74095(18) 0.45216(17) 0.0440(5) Uani 1 1 d . . .
H14 H 0.1877 0.7419 0.4036 0.053 Uiso 1 1 calc R . .
N4 N 0.08024(6) 0.13698(18) 0.57426(17) 0.0593(6) Uani 1 1 d . . .
H4A H 0.0917 0.1549 0.5281 0.071 Uiso 0.814(16) 1 calc PR C 1
H4B H 0.0958 0.1344 0.6243 0.071 Uiso 0.814(16) 1 calc PR C 1
H4C H 0.0822 0.1302 0.5158 0.071 Uiso 0.186(16) 1 calc PR C 2
H4D H 0.1008 0.1624 0.6016 0.071 Uiso 0.186(16) 1 calc PR C 2
C16 C 0.03526(9) 0.0180(2) 0.6134(3) 0.0804(10) Uani 1 1 d . . .
H16A H 0.0455 -0.0023 0.6732 0.096 Uiso 0.814(16) 1 calc PR C 1
H16B H 0.0192 -0.0379 0.5898 0.096 Uiso 0.814(16) 1 calc PR C 1
H16C H 0.0252 -0.0233 0.5620 0.096 Uiso 0.186(16) 1 calc PR C 2
H16D H 0.0334 -0.0234 0.6669 0.096 Uiso 0.186(16) 1 calc PR C 2
C15A C 0.06237(16) 0.0304(3) 0.5573(5) 0.0644(14) Uani 0.814(16) 1 d P C 1
H15A H 0.0523 0.0255 0.4950 0.077 Uiso 0.814(16) 1 calc PR C 1
H15B H 0.0794 -0.0264 0.5695 0.077 Uiso 0.814(16) 1 calc PR C 1
C15B C 0.0750(6) 0.0432(13) 0.606(2) 0.055(6) Uani 0.186(16) 1 d P C 2
H15C H 0.0883 0.0374 0.6655 0.066 Uiso 0.186(16) 1 calc PR C 2
H15D H 0.0839 -0.0103 0.5688 0.066 Uiso 0.186(16) 1 calc PR C 2
C17 C -0.01448(8) 0.1176(2) 0.64043(18) 0.0614(7) Uani 1 1 d . . .
H17 H -0.0239 0.0513 0.6511 0.074 Uiso 1 1 calc R C .
C18 C -0.03543(7) 0.2082(3) 0.65180(17) 0.0585(7) Uani 1 1 d . C .
C19 C -0.06863(8) 0.1929(4) 0.6808(2) 0.0796(11) Uani 1 1 d . . .
H19 H -0.0762 0.1237 0.6895 0.096 Uiso 1 1 calc R C .
C20 C -0.08944(8) 0.2745(4) 0.6960(2) 0.0912(13) Uani 1 1 d . C .
H20 H -0.1110 0.2619 0.7154 0.109 Uiso 1 1 calc R . .
C21 C -0.07862(8) 0.3770(4) 0.6826(2) 0.0852(11) Uani 1 1 d . . .
H21 H -0.0931 0.4338 0.6931 0.102 Uiso 1 1 calc R C .
C22 C -0.04676(7) 0.3973(3) 0.6540(2) 0.0723(8) Uani 1 1 d . C .
H22 H -0.0402 0.4675 0.6448 0.087 Uiso 1 1 calc R . .
C23 C -0.02407(6) 0.3139(2) 0.63849(18) 0.0554(6) Uani 1 1 d . . .
C24 C 0.06644(7) 0.4693(2) 0.60816(19) 0.0535(6) Uani 1 1 d . . .
H24 H 0.0482 0.4739 0.6425 0.064 Uiso 1 1 calc R . .
C25 C 0.08624(7) 0.55917(19) 0.59966(18) 0.0502(6) Uani 1 1 d . . .
H25 H 0.0815 0.6217 0.6289 0.060 Uiso 1 1 calc R . .
C26 C 0.11308(5) 0.55637(17) 0.54774(15) 0.0377(4) Uani 1 1 d . . .
C27 C 0.11887(8) 0.4596(2) 0.5087(2) 0.0652(8) Uani 1 1 d . . .
H27 H 0.1370 0.4526 0.4742 0.078 Uiso 1 1 calc R . .
C28 C 0.09794(8) 0.3736(2) 0.5206(2) 0.0665(8) Uani 1 1 d . . .
H28 H 0.1022 0.3099 0.4925 0.080 Uiso 1 1 calc R . .
O1M O 0.24636(5) 0.81785(13) 0.39706(13) 0.0562(5) Uani 1 1 d . . .
H1M H 0.2482 0.7531 0.4041 0.084 Uiso 1 1 calc R . .
C1M C 0.26954(7) 0.8518(2) 0.3401(2) 0.0627(7) Uani 1 1 d . . .
H1M1 H 0.2847 0.9057 0.3693 0.094 Uiso 1 1 calc R . .
H1M2 H 0.2567 0.8808 0.2867 0.094 Uiso 1 1 calc R . .
H1M3 H 0.2833 0.7925 0.3249 0.094 Uiso 1 1 calc R . .
O2M O 0.02133(6) 0.2306(2) 0.42946(16) 0.0790(7) Uani 1 1 d . . .
H2M H 0.0328(12) 0.213(4) 0.385(3) 0.119 Uiso 1 1 d . . .
C2M C -0.00421(14) 0.2997(4) 0.3921(3) 0.135(2) Uani 1 1 d . C .
H2M1 H -0.0253 0.2606 0.3725 0.203 Uiso 1 1 calc R . .
H2M2 H 0.0036 0.3351 0.3420 0.203 Uiso 1 1 calc R . .
H2M3 H -0.0088 0.3517 0.4358 0.203 Uiso 1 1 calc R . .

loop_
_atom_site_aniso_label
_atom_site_aniso_U_11
_atom_site_aniso_U_22
_atom_site_aniso_U_33
_atom_site_aniso_U_23
_atom_site_aniso_U_13
_atom_site_aniso_U_12
Cu1 0.04010(15) 0.03010(13) 0.04167(15) 0.00343(10) 0.00272(11) -0.00700(10)
Cu2 0.03878(16) 0.04159(16) 0.05754(19) 0.00216(12) 0.01034(13) -0.00835(11)
Cl1 0.0452(3) 0.0559(3) 0.0512(3) -0.0100(3) 0.0107(2) -0.0025(3)
Cl2 0.0697(4) 0.0753(5) 0.0482(4) 0.0009(3) 0.0104(3) -0.0056(4)
O1P 0.108(2) 0.0896(17) 0.1046(19) -0.0460(15) 0.0267(16) -0.0295(15)
O5P 0.103(2) 0.153(3) 0.0850(18) -0.0316(18) 0.0359(15) -0.0019(19)
O2A 0.047(2) 0.166(8) 0.146(6) -0.072(5) -0.005(3) 0.003(4)
O3A 0.112(7) 0.143(7) 0.075(3) 0.020(4) 0.055(4) 0.011(4)
O4A 0.182(7) 0.057(3) 0.123(4) 0.031(3) -0.006(4) 0.011(3)
O6A 0.124(6) 0.193(8) 0.043(2) 0.012(3) 0.004(3) 0.056(5)
O7A 0.070(3) 0.137(6) 0.109(5) -0.051(5) 0.022(3) -0.019(3)
O8A 0.193(9) 0.074(3) 0.146(6) 0.010(4) 0.070(6) -0.042(4)
O2B 0.066(5) 0.115(9) 0.137(12) -0.082(10) 0.041(7) -0.009(6)
O3B 0.189(16) 0.107(8) 0.122(9) -0.032(7) 0.087(10) -0.105(10)
O4B 0.116(7) 0.120(8) 0.146(8) 0.014(6) -0.017(6) 0.019(6)
O6B 0.157(14) 0.27(2) 0.36(3) 0.21(2) -0.003(15) 0.073(14)
O7B 0.159(12) 0.24(2) 0.28(2) -0.184(18) -0.051(14) -0.018(13)
O8B 0.36(3) 0.126(10) 0.192(18) -0.017(12) 0.19(2) -0.104(17)
O1 0.0450(8) 0.0335(7) 0.0436(8) 0.0053(6) 0.0024(7) -0.0086(6)
O2 0.0421(9) 0.0532(10) 0.0866(14) -0.0007(9) 0.0247(9) -0.0082(8)
N2 0.0486(11) 0.0308(9) 0.0450(10) 0.0060(8) 0.0035(8) -0.0054(8)
N3 0.0377(9) 0.0336(9) 0.0428(10) -0.0012(7) 0.0064(8) -0.0051(7)
N5 0.0534(12) 0.0485(12) 0.0592(13) 0.0075(10) 0.0030(10) -0.0151(10)
N6 0.0403(10) 0.0416(10) 0.0542(11) -0.0022(9) 0.0131(9) -0.0075(8)
N1 0.0524(12) 0.0484(12) 0.0537(12) 0.0086(9) -0.0057(9) -0.0071(9)
C2 0.093(2) 0.0591(18) 0.075(2) 0.0341(15) -0.0177(17) -0.0255(16)
C1A 0.067(4) 0.058(4) 0.047(3) 0.015(3) -0.002(3) 0.000(3)
C1B 0.057(3) 0.037(3) 0.052(4) 0.012(3) 0.007(3) 0.006(2)
C3 0.0481(13) 0.0282(10) 0.0537(13) 0.0015(9) 0.0125(10) -0.0069(9)
C4 0.0373(10) 0.0300(10) 0.0470(12) -0.0062(9) 0.0094(9) -0.0015(8)
C5 0.0420(12) 0.0323(10) 0.0615(15) -0.0113(10) 0.0110(11) -0.0024(9)
C6 0.0414(12) 0.0511(14) 0.0610(15) -0.0201(12) 0.0004(11) -0.0012(10)
C7 0.0538(14) 0.0549(15) 0.0437(13) -0.0093(11) -0.0025(11) 0.0083(11)
C8 0.0527(13) 0.0395(11) 0.0401(12) -0.0033(9) 0.0080(10) 0.0018(10)
C9 0.0395(11) 0.0325(10) 0.0393(11) -0.0065(8) 0.0102(9) 0.0015(8)
C10 0.0636(15) 0.0359(11) 0.0460(13) -0.0068(10) 0.0158(11) -0.0075(10)
C11 0.0573(14) 0.0406(12) 0.0480(13) -0.0037(10) 0.0215(11) -0.0066(10)
C12 0.0321(10) 0.0357(10) 0.0407(11) -0.0011(8) 0.0060(8) -0.0038(8)
C13 0.0428(12) 0.0410(12) 0.0496(13) -0.0133(10) 0.0160(10) -0.0099(9)
C14 0.0409(12) 0.0435(12) 0.0506(13) -0.0071(10) 0.0172(10) -0.0088(9)
N4 0.0516(12) 0.0545(13) 0.0714(15) 0.0004(11) 0.0068(11) 0.0023(10)
C16 0.082(2) 0.0476(16) 0.109(3) 0.0076(17) 0.003(2) -0.0100(15)
C15A 0.078(3) 0.0458(19) 0.068(3) -0.0014(19) 0.005(3) -0.0006(18)
C15B 0.060(11) 0.037(8) 0.068(14) 0.002(8) 0.009(9) 0.005(6)
C17 0.0624(17) 0.0665(18) 0.0528(15) 0.0165(13) -0.0010(12) -0.0307(14)
C18 0.0438(13) 0.085(2) 0.0454(14) 0.0137(13) 0.0026(11) -0.0189(14)
C19 0.0490(16) 0.127(3) 0.0623(18) 0.0314(19) 0.0037(14) -0.0241(19)
C20 0.0413(16) 0.166(4) 0.067(2) 0.035(2) 0.0129(14) -0.006(2)
C21 0.0462(16) 0.145(4) 0.067(2) 0.004(2) 0.0139(14) 0.014(2)
C22 0.0479(15) 0.094(2) 0.077(2) -0.0021(18) 0.0160(14) 0.0020(15)
C23 0.0367(12) 0.0782(19) 0.0519(14) 0.0022(13) 0.0083(10) -0.0077(12)
C24 0.0443(13) 0.0491(14) 0.0724(17) -0.0050(12) 0.0274(12) -0.0058(11)
C25 0.0476(13) 0.0410(12) 0.0666(16) -0.0092(11) 0.0241(12) -0.0055(10)
C26 0.0334(10) 0.0381(11) 0.0426(11) 0.0000(9) 0.0082(8) -0.0037(8)
C27 0.0685(18) 0.0449(14) 0.094(2) -0.0166(14) 0.0526(16) -0.0170(12)
C28 0.0732(18) 0.0441(14) 0.092(2) -0.0186(14) 0.0456(17) -0.0180(13)
O1M 0.0617(11) 0.0374(9) 0.0757(12) 0.0008(8) 0.0320(9) -0.0013(8)
C1M 0.0575(16) 0.0568(16) 0.0774(19) 0.0171(14) 0.0221(14) 0.0038(13)
O2M 0.0735(15) 0.0951(17) 0.0670(14) 0.0044(12) 0.0038(11) 0.0145(12)
C2M 0.145(5) 0.138(4) 0.108(4) -0.003(3) -0.031(3) 0.064(4)

loop_
_atom_type_symbol
_atom_type_description
_atom_type_scat_dispersion_real
_atom_type_scat_dispersion_imag
_atom_type_scat_source
C C 0.0033 0.0016 'International Tables Vol C Tables 4.2.6.8 and 6.1.1.4'
H H 0.0000 0.0000 'International Tables Vol C Tables 4.2.6.8 and 6.1.1.4'
N N 0.0061 0.0033 'International Tables Vol C Tables 4.2.6.8 and 6.1.1.4'
O O 0.0106 0.0060 'International Tables Vol C Tables 4.2.6.8 and 6.1.1.4'
Cl Cl 0.1484 0.1585 'International Tables Vol C Tables 4.2.6.8 and 6.1.1.4'
Cu Cu 0.3201 1.2651 'International Tables Vol C Tables 4.2.6.8 and 6.1.1.4'

loop_
_geom_angle_atom_site_label_1
_geom_angle_atom_site_label_2
_geom_angle_atom_site_label_3
_geom_angle
_geom_angle_site_symmetry_1
_geom_angle_site_symmetry_3
_geom_angle_publ_flag
O1 Cu1 N2 93.52(7) . . ?
O1 Cu1 N3 90.57(7) . . ?
N2 Cu1 N3 173.68(8) . . ?
O1 Cu1 N1 177.30(7) . . ?
N2 Cu1 N1 83.86(8) . . ?
N3 Cu1 N1 91.99(8) . . ?
O2 Cu2 N5 92.41(9) . . ?
O2 Cu2 N4 173.48(9) . . ?
N5 Cu2 N4 82.97(10) . . ?
O2 Cu2 N6 88.50(8) . . ?
N5 Cu2 N6 174.51(9) . . ?
N4 Cu2 N6 95.66(9) . . ?
O2 Cu2 O2M 94.96(9) . . ?
N5 Cu2 O2M 92.64(9) . . ?
N4 Cu2 O2M 89.87(9) . . ?
N6 Cu2 O2M 92.68(9) . . ?
O3B Cl1 O2B 116.5(8) . . ?
O2A Cl1 O3A 113.2(6) . . ?
O3B Cl1 O1P 120.8(4) . . ?
O2A Cl1 O1P 116.8(3) . . ?
O2B Cl1 O1P 114.5(5) . . ?
O3A Cl1 O1P 113.8(5) . . ?
O2A Cl1 O4A 105.7(5) . . ?
O3A Cl1 O4A 105.2(6) . . ?
O1P Cl1 O4A 100.2(3) . . ?
O3B Cl1 O4B 107.6(9) . . ?
O2B Cl1 O4B 103.2(9) . . ?
O1P Cl1 O4B 87.7(4) . . ?
O6B Cl2 O8B 108.1(14) . . ?
O6B Cl2 O7B 111.8(14) . . ?
O8B Cl2 O7B 115.3(13) . . ?
O6A Cl2 O8A 113.2(5) . . ?
O6B Cl2 O5P 101.2(13) . . ?
O8B Cl2 O5P 113.4(7) . . ?
O7B Cl2 O5P 106.1(8) . . ?
O6A Cl2 O5P 110.3(3) . . ?
O8A Cl2 O5P 112.3(3) . . ?
O6A Cl2 O7A 106.1(4) . . ?
O8A Cl2 O7A 106.1(6) . . ?
O5P Cl2 O7A 108.6(3) . . ?
C9 O1 Cu1 127.02(13) . . ?
C23 O2 Cu2 128.81(19) . . ?
C3 N2 C2 120.3(2) . . ?
C3 N2 Cu1 126.65(16) . . ?
C2 N2 Cu1 113.05(16) . . ?
C10 N3 C14 117.15(19) . . ?
C10 N3 Cu1 124.70(15) . . ?
C14 N3 Cu1 118.11(15) . . ?
C17 N5 C16 119.4(2) . . ?
C17 N5 Cu2 125.8(2) . . ?
C16 N5 Cu2 114.81(19) . . ?
C28 N6 C24 116.0(2) . . ?
C28 N6 Cu2 122.31(17) . . ?
C24 N6 Cu2 121.71(16) . . ?
C1A N1 Cu1 108.0(2) . . ?
C1B N1 Cu1 106.2(2) . . ?
C1A N1 H1A 110.1 . . ?
Cu1 N1 H1A 110.1 . . ?
C1A N1 H1B 110.1 . . ?
Cu1 N1 H1B 110.1 . . ?
H1A N1 H1B 108.4 . . ?
C1B N1 H1C 110.5 . . ?
Cu1 N1 H1C 110.5 . . ?
C1B N1 H1D 110.5 . . ?
Cu1 N1 H1D 110.5 . . ?
H1C N1 H1D 108.7 . . ?
C1B C2 N2 112.2(3) . . ?
C1A C2 N2 113.0(3) . . ?
C1A C2 H2A 109.0 . . ?
N2 C2 H2A 109.0 . . ?
C1A C2 H2B 109.0 . . ?
N2 C2 H2B 109.0 . . ?
H2A C2 H2B 107.8 . . ?
C1B C2 H2C 109.2 . . ?
N2 C2 H2C 109.2 . . ?
C1B C2 H2D 109.2 . . ?
N2 C2 H2D 109.2 . . ?
H2C C2 H2D 107.9 . . ?
C2 C1A N1 110.9(4) . . ?
C2 C1A H1A1 109.5 . . ?
N1 C1A H1A1 109.5 . . ?
C2 C1A H1A2 109.5 . . ?
N1 C1A H1A2 109.5 . . ?
H1A1 C1A H1A2 108.0 . . ?
C2 C1B N1 110.2(4) . . ?
C2 C1B H1B1 109.6 . . ?
N1 C1B H1B1 109.6 . . ?
C2 C1B H1B2 109.6 . . ?
N1 C1B H1B2 109.6 . . ?
H1B1 C1B H1B2 108.1 . . ?
N2 C3 C4 125.4(2) . . ?
N2 C3 H3 117.3 . . ?
C4 C3 H3 117.3 . . ?
C5 C4 C9 119.0(2) . . ?
C5 C4 C3 117.7(2) . . ?
C9 C4 C3 123.3(2) . . ?
C6 C5 C4 122.2(2) . . ?
C6 C5 H5 118.9 . . ?
C4 C5 H5 118.9 . . ?
C5 C6 C7 119.1(2) . . ?
C5 C6 H6 120.5 . . ?
C7 C6 H6 120.5 . . ?
C8 C7 C6 120.7(2) . . ?
C8 C7 H7 119.6 . . ?
C6 C7 H7 119.6 . . ?
C7 C8 C9 121.6(2) . . ?
C7 C8 H8 119.2 . . ?
C9 C8 H8 119.2 . . ?
O1 C9 C8 118.58(19) . . ?
O1 C9 C4 124.1(2) . . ?
C8 C9 C4 117.3(2) . . ?
N3 C10 C11 123.1(2) . . ?
N3 C10 H10 118.5 . . ?
C11 C10 H10 118.5 . . ?
C10 C11 C12 119.9(2) . . ?
C10 C11 H11 120.0 . . ?
C12 C11 H11 120.0 . . ?
C11 C12 C13 116.66(19) . . ?
C11 C12 C26 122.9(2) . . ?
C13 C12 C26 120.48(19) . . ?
C14 C13 C12 119.9(2) . . ?
C14 C13 H13 120.1 . . ?
C12 C13 H13 120.1 . . ?
N3 C14 C13 123.3(2) . . ?
N3 C14 H14 118.4 . . ?
C13 C14 H14 118.4 . . ?
C15B N4 Cu2 114.6(7) . . ?
C15A N4 Cu2 106.8(2) . . ?
C15A N4 H4A 110.4 . . ?
Cu2 N4 H4A 110.4 . . ?
C15A N4 H4B 110.4 . . ?
Cu2 N4 H4B 110.4 . . ?
H4A N4 H4B 108.6 . . ?
C15B N4 H4C 108.6 . . ?
Cu2 N4 H4C 108.6 . . ?
C15B N4 H4D 108.6 . . ?
Cu2 N4 H4D 108.6 . . ?
H4C N4 H4D 107.6 . . ?
C15A C16 N5 109.5(3) . . ?
N5 C16 C15B 108.9(6) . . ?
C15A C16 H16A 109.8 . . ?
N5 C16 H16A 109.8 . . ?
C15A C16 H16B 109.8 . . ?
N5 C16 H16B 109.8 . . ?
H16A C16 H16B 108.2 . . ?
N5 C16 H16C 109.9 . . ?
C15B C16 H16C 109.9 . . ?
N5 C16 H16D 109.9 . . ?
C15B C16 H16D 109.9 . . ?
H16C C16 H16D 108.3 . . ?
C16 C15A N4 110.3(4) . . ?
C16 C15A H15A 109.6 . . ?
N4 C15A H15A 109.6 . . ?
C16 C15A H15B 109.6 . . ?
N4 C15A H15B 109.6 . . ?
H15A C15A H15B 108.1 . . ?
N4 C15B C16 113.9(13) . . ?
N4 C15B H15C 108.8 . . ?
C16 C15B H15C 108.8 . . ?
N4 C15B H15D 108.8 . . ?
C16 C15B H15D 108.8 . . ?
H15C C15B H15D 107.7 . . ?
N5 C17 C18 126.3(2) . . ?
N5 C17 H17 116.9 . . ?
C18 C17 H17 116.9 . . ?
C17 C18 C19 118.8(3) . . ?
C17 C18 C23 122.7(2) . . ?
C19 C18 C23 118.5(3) . . ?
C20 C19 C18 122.4(4) . . ?
C20 C19 H19 118.8 . . ?
C18 C19 H19 118.8 . . ?
C19 C20 C21 119.3(3) . . ?
C19 C20 H20 120.4 . . ?
C21 C20 H20 120.4 . . ?
C20 C21 C22 121.3(4) . . ?
C20 C21 H21 119.4 . . ?
C22 C21 H21 119.4 . . ?
C21 C22 C23 121.0(4) . . ?
C21 C22 H22 119.5 . . ?
C23 C22 H22 119.5 . . ?
O2 C23 C22 118.5(3) . . ?
O2 C23 C18 124.0(3) . . ?
C22 C23 C18 117.5(3) . . ?
N6 C24 C25 123.8(2) . . ?
N6 C24 H24 118.1 . . ?
C25 C24 H24 118.1 . . ?
C24 C25 C26 119.9(2) . . ?
C24 C25 H25 120.0 . . ?
C26 C25 H25 120.0 . . ?
C25 C26 C27 116.2(2) . . ?
C25 C26 C12 122.9(2) . . ?
C27 C26 C12 120.9(2) . . ?
C28 C27 C26 120.2(2) . . ?
C28 C27 H27 119.9 . . ?
C26 C27 H27 119.9 . . ?
N6 C28 C27 123.8(2) . . ?
N6 C28 H28 118.1 . . ?
C27 C28 H28 118.1 . . ?
C1M O1M H1M 109.5 . . ?
O1M C1M H1M1 109.5 . . ?
O1M C1M H1M2 109.5 . . ?
H1M1 C1M H1M2 109.5 . . ?
O1M C1M H1M3 109.5 . . ?
H1M1 C1M H1M3 109.5 . . ?
H1M2 C1M H1M3 109.5 . . ?
C2M O2M Cu2 118.8(3) . . ?
C2M O2M H2M 105(3) . . ?
Cu2 O2M H2M 129(3) . . ?
O2M C2M H2M1 109.5 . . ?
O2M C2M H2M2 109.5 . . ?
H2M1 C2M H2M2 109.5 . . ?
O2M C2M H2M3 109.5 . . ?
H2M1 C2M H2M3 109.5 . . ?
H2M2 C2M H2M3 109.5 . . ?

loop_
_geom_bond_atom_site_label_1
_geom_bond_atom_site_label_2
_geom_bond_distance
_geom_bond_site_symmetry_2
_geom_bond_publ_flag
Cu1 O1 1.9182(15) . ?
Cu1 N2 1.9369(18) . ?
Cu1 N3 2.0159(17) . ?
Cu1 N1 2.024(2) . ?
Cu2 O2 1.8951(18) . ?
Cu2 N5 1.956(2) . ?
Cu2 N4 2.026(2) . ?
Cu2 N6 2.0412(19) . ?
Cu2 O2M 2.430(2) . ?
Cl1 O3B 1.286(7) . ?
Cl1 O2A 1.371(4) . ?
Cl1 O2B 1.373(14) . ?
Cl1 O3A 1.379(9) . ?
Cl1 O1P 1.392(2) . ?
Cl1 O4A 1.469(4) . ?
Cl1 O4B 1.522(9) . ?
Cl2 O6B 1.225(12) . ?
Cl2 O8B 1.280(11) . ?
Cl2 O7B 1.347(11) . ?
Cl2 O6A 1.379(5) . ?
Cl2 O8A 1.399(6) . ?
Cl2 O5P 1.419(3) . ?
Cl2 O7A 1.455(6) . ?
O1 C9 1.314(3) . ?
O2 C23 1.300(3) . ?
N2 C3 1.276(3) . ?
N2 C2 1.464(3) . ?
N3 C10 1.332(3) . ?
N3 C14 1.339(3) . ?
N5 C17 1.283(4) . ?
N5 C16 1.458(4) . ?
N6 C28 1.328(3) . ?
N6 C24 1.331(3) . ?
N1 C1A 1.493(6) . ?
N1 C1B 1.529(6) . ?
N1 H1A 0.9000 . ?
N1 H1B 0.9000 . ?
N1 H1C 0.9000 . ?
N1 H1D 0.9000 . ?
C2 C1B 1.382(7) . ?
C2 C1A 1.405(7) . ?
C2 H2A 0.9700 . ?
C2 H2B 0.9700 . ?
C2 H2C 0.9700 . ?
C2 H2D 0.9700 . ?
C1A H1A1 0.9700 . ?
C1A H1A2 0.9700 . ?
C1B H1B1 0.9700 . ?
C1B H1B2 0.9700 . ?
C3 C4 1.436(3) . ?
C3 H3 0.9300 . ?
C4 C5 1.408(3) . ?
C4 C9 1.428(3) . ?
C5 C6 1.363(4) . ?
C5 H5 0.9300 . ?
C6 C7 1.388(4) . ?
C6 H6 0.9300 . ?
C7 C8 1.382(3) . ?
C7 H7 0.9300 . ?
C8 C9 1.404(3) . ?
C8 H8 0.9300 . ?
C10 C11 1.381(3) . ?
C10 H10 0.9300 . ?
C11 C12 1.386(3) . ?
C11 H11 0.9300 . ?
C12 C13 1.392(3) . ?
C12 C26 1.484(3) . ?
C13 C14 1.370(3) . ?
C13 H13 0.9300 . ?
C14 H14 0.9300 . ?
N4 C15B 1.299(15) . ?
N4 C15A 1.509(6) . ?
N4 H4A 0.9000 . ?
N4 H4B 0.9000 . ?
N4 H4C 0.9000 . ?
N4 H4D 0.9000 . ?
C16 C15A 1.439(5) . ?
C16 C15B 1.581(19) . ?
C16 H16A 0.9700 . ?
C16 H16B 0.9700 . ?
C16 H16C 0.9700 . ?
C16 H16D 0.9700 . ?
C15A H15A 0.9700 . ?
C15A H15B 0.9700 . ?
C15B H15C 0.9700 . ?
C15B H15D 0.9700 . ?
C17 C18 1.416(4) . ?
C17 H17 0.9300 . ?
C18 C19 1.419(4) . ?
C18 C23 1.419(4) . ?
C19 C20 1.338(6) . ?
C19 H19 0.9300 . ?
C20 C21 1.375(6) . ?
C20 H20 0.9300 . ?
C21 C22 1.378(4) . ?
C21 H21 0.9300 . ?
C22 C23 1.402(4) . ?
C22 H22 0.9300 . ?
C24 C25 1.376(3) . ?
C24 H24 0.9300 . ?
C25 C26 1.379(3) . ?
C25 H25 0.9300 . ?
C26 C27 1.380(3) . ?
C27 C28 1.372(3) . ?
C27 H27 0.9300 . ?
C28 H28 0.9300 . ?
O1M C1M 1.386(3) . ?
O1M H1M 0.8200 . ?
C1M H1M1 0.9600 . ?
C1M H1M2 0.9600 . ?
C1M H1M3 0.9600 . ?
O2M C2M 1.375(5) . ?
O2M H2M 0.87(5) . ?
C2M H2M1 0.9600 . ?
C2M H2M2 0.9600 . ?
C2M H2M3 0.9600 . ?

loop_
_geom_torsion_atom_site_label_1
_geom_torsion_atom_site_label_2
_geom_torsion_atom_site_label_3
_geom_torsion_atom_site_label_4
_geom_torsion
_geom_torsion_site_symmetry_1
_geom_torsion_site_symmetry_2
_geom_torsion_site_symmetry_3
_geom_torsion_site_symmetry_4
_geom_torsion_publ_flag
N2 Cu1 O1 C9 1.65(18) . . . . ?
N3 Cu1 O1 C9 -173.52(17) . . . . ?
N5 Cu2 O2 C23 -0.9(2) . . . . ?
N6 Cu2 O2 C23 -175.5(2) . . . . ?
O2M Cu2 O2 C23 92.0(2) . . . . ?
O1 Cu1 N2 C3 -1.6(2) . . . . ?
N1 Cu1 N2 C3 177.8(2) . . . . ?
O1 Cu1 N2 C2 -179.7(2) . . . . ?
N1 Cu1 N2 C2 -0.4(2) . . . . ?
O1 Cu1 N3 C10 67.9(2) . . . . ?
N1 Cu1 N3 C10 -111.2(2) . . . . ?
O1 Cu1 N3 C14 -109.90(18) . . . . ?
N1 Cu1 N3 C14 70.96(18) . . . . ?
O2 Cu2 N5 C17 1.6(2) . . . . ?
N4 Cu2 N5 C17 177.0(2) . . . . ?
O2M Cu2 N5 C17 -93.5(2) . . . . ?
O2 Cu2 N5 C16 -175.9(2) . . . . ?
N4 Cu2 N5 C16 -0.6(2) . . . . ?
O2M Cu2 N5 C16 89.0(2) . . . . ?
O2 Cu2 N6 C28 -156.2(2) . . . . ?
N4 Cu2 N6 C28 28.8(2) . . . . ?
O2M Cu2 N6 C28 -61.3(2) . . . . ?
O2 Cu2 N6 C24 24.4(2) . . . . ?
N4 Cu2 N6 C24 -150.6(2) . . . . ?
O2M Cu2 N6 C24 119.3(2) . . . . ?
N2 Cu1 N1 C1A 18.5(4) . . . . ?
N3 Cu1 N1 C1A -166.3(4) . . . . ?
N2 Cu1 N1 C1B -19.9(4) . . . . ?
N3 Cu1 N1 C1B 155.3(4) . . . . ?
C3 N2 C2 C1B -154.6(4) . . . . ?
Cu1 N2 C2 C1B 23.7(5) . . . . ?
C3 N2 C2 C1A 162.0(5) . . . . ?
Cu1 N2 C2 C1A -19.7(6) . . . . ?
C1B C2 C1A N1 -61.9(6) . . . . ?
N2 C2 C1A N1 35.6(7) . . . . ?
Cu1 N1 C1A C2 -34.3(7) . . . . ?
N2 C2 C1B N1 -40.9(7) . . . . ?
Cu1 N1 C1B C2 38.5(6) . . . . ?
C2 N2 C3 C4 178.8(3) . . . . ?
Cu1 N2 C3 C4 0.8(3) . . . . ?
N2 C3 C4 C5 180.0(2) . . . . ?
N2 C3 C4 C9 0.5(4) . . . . ?
C9 C4 C5 C6 1.6(3) . . . . ?
C3 C4 C5 C6 -177.9(2) . . . . ?
C4 C5 C6 C7 -0.7(4) . . . . ?
C5 C6 C7 C8 -1.0(4) . . . . ?
C6 C7 C8 C9 1.7(4) . . . . ?
Cu1 O1 C9 C8 -179.92(15) . . . . ?
Cu1 O1 C9 C4 -1.0(3) . . . . ?
C7 C8 C9 O1 178.3(2) . . . . ?
C7 C8 C9 C4 -0.7(3) . . . . ?
C5 C4 C9 O1 -179.86(19) . . . . ?
C3 C4 C9 O1 -0.4(3) . . . . ?
C5 C4 C9 C8 -0.9(3) . . . . ?
C3 C4 C9 C8 178.5(2) . . . . ?
C14 N3 C10 C11 0.9(4) . . . . ?
Cu1 N3 C10 C11 -176.89(19) . . . . ?
N3 C10 C11 C12 1.0(4) . . . . ?
C10 C11 C12 C13 -1.8(4) . . . . ?
C10 C11 C12 C26 178.3(2) . . . . ?
C11 C12 C13 C14 0.8(3) . . . . ?
C26 C12 C13 C14 -179.3(2) . . . . ?
C10 N3 C14 C13 -2.0(4) . . . . ?
Cu1 N3 C14 C13 175.94(19) . . . . ?
C12 C13 C14 N3 1.2(4) . . . . ?
N5 Cu2 N4 C15B -13.6(16) . . . . ?
N6 Cu2 N4 C15B 161.0(16) . . . . ?
O2M Cu2 N4 C15B -106.3(16) . . . . ?
N5 Cu2 N4 C15A 22.0(3) . . . . ?
N6 Cu2 N4 C15A -163.4(3) . . . . ?
O2M Cu2 N4 C15A -70.7(3) . . . . ?
C17 N5 C16 C15A 159.8(4) . . . . ?
Cu2 N5 C16 C15A -22.4(5) . . . . ?
C17 N5 C16 C15B -166.1(12) . . . . ?
Cu2 N5 C16 C15B 11.6(12) . . . . ?
N5 C16 C15A N4 41.2(6) . . . . ?
Cu2 N4 C15A C16 -40.7(5) . . . . ?
Cu2 N4 C15B C16 23(2) . . . . ?
N5 C16 C15B N4 -23(2) . . . . ?
C16 N5 C17 C18 176.3(3) . . . . ?
Cu2 N5 C17 C18 -1.2(4) . . . . ?
N5 C17 C18 C19 -178.2(3) . . . . ?
N5 C17 C18 C23 -0.6(4) . . . . ?
C17 C18 C19 C20 177.7(3) . . . . ?
C23 C18 C19 C20 -0.1(4) . . . . ?
C18 C19 C20 C21 0.5(5) . . . . ?
C19 C20 C21 C22 -0.1(5) . . . . ?
C20 C21 C22 C23 -0.8(5) . . . . ?
Cu2 O2 C23 C22 179.4(2) . . . . ?
Cu2 O2 C23 C18 -0.4(4) . . . . ?
C21 C22 C23 O2 -178.7(3) . . . . ?
C21 C22 C23 C18 1.1(4) . . . . ?
C17 C18 C23 O2 1.4(4) . . . . ?
C19 C18 C23 O2 179.1(3) . . . . ?
C17 C18 C23 C22 -178.4(3) . . . . ?
C19 C18 C23 C22 -0.7(4) . . . . ?
C28 N6 C24 C25 -1.0(4) . . . . ?
Cu2 N6 C24 C25 178.5(2) . . . . ?
N6 C24 C25 C26 1.4(4) . . . . ?
C24 C25 C26 C27 -1.7(4) . . . . ?
C24 C25 C26 C12 178.9(2) . . . . ?
C11 C12 C26 C25 18.2(4) . . . . ?
C13 C12 C26 C25 -161.7(2) . . . . ?
C11 C12 C26 C27 -161.2(3) . . . . ?
C13 C12 C26 C27 18.9(4) . . . . ?
C25 C26 C27 C28 1.6(5) . . . . ?
C12 C26 C27 C28 -179.0(3) . . . . ?
C24 N6 C28 C27 0.9(5) . . . . ?
Cu2 N6 C28 C27 -178.6(3) . . . . ?
C26 C27 C28 N6 -1.3(5) . . . . ?
O2 Cu2 O2M C2M 12.1(4) . . . . ?
N5 Cu2 O2M C2M 104.7(4) . . . . ?
N4 Cu2 O2M C2M -172.3(4) . . . . ?
N6 Cu2 O2M C2M -76.7(4) . . . . ?
